data_4108484
loop_
_publ_author_name
'Miguel A. Huertos'
'Julio P\'erez'
'Luc\'ia Riera'
'Amador Men\'endez-Vel\'azquez'

_publ_contact_author
;
     JULIO PEREZ
     Departamento de Quimica Organica e Inorganica 
     IUQOEM - Facultad de Quimica
     Universidad de Oviedo-CSIC
     C/ Julian Claveria s/n
     33006 Oviedo  (ASTURIAS)
     SPAIN
;
_publ_contact_author_email japm@uniovi.es
_publ_contact_author_fax +34-85-103446
_publ_contact_author_phone +34-85-102985
_publ_section_title
;
 From N-Alkylimidazole Ligands at a Rhenium Center: Ring Opening or
 Formation of NHC Complexes
;
_journal_name_full 'Journal of the American Chemical Society'
_journal_page_first 13530
_journal_page_last 13531
_journal_paper_doi 10.1021/ja805888f
_journal_volume 130
_journal_year 2008
_chemical_formula_sum 'C15 H17 N6 O3 Re'
_chemical_formula_weight 515.55
_chemical_name_systematic
;
 ?
;
_space_group_IT_number 11
_symmetry_cell_setting monoclinic
_symmetry_space_group_name_Hall '-P 2yb'
_symmetry_space_group_name_H-M 'P 1 21/m 1'
_atom_sites_solution_hydrogens geom
_atom_sites_solution_primary direct
_atom_sites_solution_secondary difmap
_audit_creation_method SHELXL-97
_cell_angle_alpha 90.00
_cell_angle_beta 102.405(2)
_cell_angle_gamma 90.00
_cell_formula_units_Z 2
_cell_length_a 8.1801(1)
_cell_length_b 13.2920(2)
_cell_length_c 8.1852(1)
_cell_measurement_reflns_used 4475
_cell_measurement_temperature 150(2)
_cell_measurement_theta_max 73.2246
_cell_measurement_theta_min 3.3159
_cell_volume 869.20(2)
_computing_cell_refinement
;
CrysAlis RED, Oxford Diffraction Ltd.,
Version 1.171.32.5 (release 08-05-2007 CrysAlis171 .NET)
;
_computing_data_collection
;
CrysAlis CCD, Oxford Diffraction Ltd.,
Version 1.171.32.5 (release 08-05-2007 CrysAlis171 .NET)
;
_computing_data_reduction
;
CrysAlis RED, Oxford Diffraction Ltd.,
Version 1.171.32.5 (release 08-05-2007 CrysAlis171 .NET)
;
_computing_molecular_graphics X-Seed
_computing_publication_material X-Seed
_computing_structure_refinement 'SHELXL-97 (Sheldrick, 1997)'
_computing_structure_solution 'SHELXS-97 (Sheldrick, 1990)'
_diffrn_ambient_temperature 150(2)
_diffrn_detector_area_resol_mean 8.2640
_diffrn_measured_fraction_theta_full 0.980
_diffrn_measured_fraction_theta_max 0.946
_diffrn_radiation_monochromator graphite
_diffrn_radiation_source 'Enhance (Cu) X-ray Source'
_diffrn_radiation_type CuK\a
_diffrn_radiation_wavelength 1.54184
_diffrn_reflns_av_R_equivalents 0.0186
_diffrn_reflns_av_sigmaI/netI 0.0151
_diffrn_reflns_limit_h_max 9
_diffrn_reflns_limit_h_min -9
_diffrn_reflns_limit_k_max 16
_diffrn_reflns_limit_k_min -13
_diffrn_reflns_limit_l_max 10
_diffrn_reflns_limit_l_min -10
_diffrn_reflns_number 4957
_diffrn_reflns_theta_full 70.00
_diffrn_reflns_theta_max 73.2246
_diffrn_reflns_theta_min 3.3159
_exptl_absorpt_coefficient_mu 13.923
_exptl_absorpt_correction_T_max 0.757
_exptl_absorpt_correction_T_min 0.49134
_exptl_absorpt_correction_type multi-scan
_exptl_absorpt_process_details
;
CrysAlis RED, Oxford Diffraction Ltd.,
Version 1.171.32.5 (release 08-05-2007 CrysAlis171 .NET)
(compiled May  8 2007,13:10:02)
empirical absorption correction using spherical harmonics,
 implemented in SCALE3 ABSPACK scaling algorithm.
;
_exptl_crystal_colour colorless
_exptl_crystal_density_diffrn 1.970
_exptl_crystal_description prism
_exptl_crystal_F_000 496
_exptl_crystal_size_max 0.11
_exptl_crystal_size_mid 0.05
_exptl_crystal_size_min 0.02
_refine_diff_density_max 0.844
_refine_diff_density_min -0.971
_refine_diff_density_rms 0.167
_refine_ls_extinction_method none
_refine_ls_goodness_of_fit_ref 1.274
_refine_ls_hydrogen_treatment constr
_refine_ls_matrix_type full
_refine_ls_number_parameters 127
_refine_ls_number_reflns 1733
_refine_ls_number_restraints 0
_refine_ls_restrained_S_all 1.274
_refine_ls_R_factor_all 0.0234
_refine_ls_R_factor_gt 0.0208
_refine_ls_shift/su_max 0.000
_refine_ls_shift/su_mean 0.000
_refine_ls_structure_factor_coef Fsqd
_refine_ls_weighting_details 'calc w=1/[\s^2^(Fo^2^)+(0.0125P)^2^+5.2347P] where P=(Fo^2^+2Fc^2^)/3'
_refine_ls_weighting_scheme calc
_refine_ls_wR_factor_gt 0.0555
_refine_ls_wR_factor_ref 0.0645
_reflns_number_gt 1671
_reflns_number_total 1733
_reflns_threshold_expression >2sigma(I)
_cod_data_source_file ja805888f_si_003_1.cif
_cod_data_source_block Compound_2a_(lr184c)
_cod_database_code 4108484

loop_
_symmetry_equiv_pos_as_xyz
'x, y, z'
'-x, y+1/2, -z'
'-x, -y, -z'
'x, -y-1/2, z'

loop_
_atom_site_label
_atom_site_type_symbol
_atom_site_fract_x
_atom_site_fract_y
_atom_site_fract_z
_atom_site_U_iso_or_equiv
_atom_site_adp_type
_atom_site_occupancy
_atom_site_symmetry_multiplicity
_atom_site_calc_flag
_atom_site_refinement_flags
Re1 Re 0.12920(3) 0.2500 0.35569(3) 0.01711(10) Uani 1 2 d S
N2 N 0.2149(7) 0.2500 -0.0061(7) 0.0221(12) Uani 1 2 d S
N4 N 0.4498(7) 0.2500 0.1859(7) 0.0215(12) Uani 1 2 d S
C9 C 0.5723(9) 0.2500 0.3432(10) 0.040(2) Uani 1 2 d S
H10A H 0.6830 0.2500 0.3214 0.059 Uiso 1 2 calc SR
H10B H 0.5574 0.1910 0.4062 0.059 Uiso 0.50 1 calc PR
H10C H 0.5574 0.3090 0.4062 0.059 Uiso 0.50 1 calc PR
C1 C 0.2768(8) 0.2500 0.1618(8) 0.0192(13) Uani 1 2 d S
N1 N -0.0377(5) 0.1376(3) 0.2060(5) 0.0198(8) Uani 1 1 d .
N3 N -0.1951(5) 0.0541(3) -0.0036(5) 0.0209(8) Uani 1 1 d .
C7 C 0.3481(9) 0.2500 -0.0824(9) 0.0264(15) Uani 1 2 d S
H009 H 0.3395 0.2500 -0.1976 0.032 Uiso 1 2 calc SR
O10 O 0.3489(5) 0.4147(3) 0.5522(4) 0.0303(8) Uani 1 1 d .
C4 C -0.1299(6) 0.0655(4) 0.2696(6) 0.0265(11) Uani 1 1 d .
H011 H -0.1254 0.0540 0.3825 0.032 Uiso 1 1 calc R
O11 O -0.0760(7) 0.2500 0.6343(6) 0.0386(14) Uani 1 2 d S
C11 C -0.0053(9) 0.2500 0.5268(8) 0.0246(15) Uani 1 2 d S
C5 C -0.2273(6) 0.0146(4) 0.1415(6) 0.0299(11) Uani 1 1 d .
H015 H -0.3017 -0.0371 0.1500 0.036 Uiso 1 1 calc R
C8 C 0.4943(9) 0.2500 0.0327(10) 0.0290(16) Uani 1 2 d S
H016 H 0.6020 0.2500 0.0127 0.035 Uiso 1 2 calc SR
C10 C 0.2664(6) 0.3520(3) 0.4777(5) 0.0179(9) Uani 1 1 d .
C2 C -0.0805(6) 0.1274(4) 0.0401(5) 0.0198(9) Uani 1 1 d .
H018 H -0.0368 0.1658 -0.0354 0.024 Uiso 1 1 calc R
C6 C -0.2773(7) 0.0272(4) -0.1728(6) 0.0307(12) Uani 1 1 d .
H11A H -0.3535 -0.0273 -0.1699 0.046 Uiso 1 1 calc R
H11B H -0.1949 0.0069 -0.2339 0.046 Uiso 1 1 calc R
H11C H -0.3380 0.0842 -0.2269 0.046 Uiso 1 1 calc R

loop_
_atom_site_aniso_label
_atom_site_aniso_U_11
_atom_site_aniso_U_22
_atom_site_aniso_U_33
_atom_site_aniso_U_23
_atom_site_aniso_U_13
_atom_site_aniso_U_12
Re1 0.01550(16) 0.02139(17) 0.01324(15) 0.000 0.00043(10) 0.000
N2 0.022(3) 0.029(3) 0.014(3) 0.000 0.001(2) 0.000
N4 0.018(3) 0.029(3) 0.017(3) 0.000 0.003(2) 0.000
C9 0.016(4) 0.068(6) 0.033(4) 0.000 0.000(3) 0.000
C1 0.016(3) 0.023(3) 0.017(3) 0.000 0.001(2) 0.000
N1 0.0178(18) 0.0164(19) 0.0245(19) 0.0005(16) 0.0033(15) -0.0004(15)
N3 0.0199(19) 0.018(2) 0.0236(19) -0.0016(16) 0.0010(15) -0.0004(16)
C7 0.027(4) 0.031(4) 0.023(3) 0.000 0.010(3) 0.000
O10 0.036(2) 0.0258(19) 0.0264(17) -0.0086(15) -0.0003(15) -0.0071(16)
C4 0.026(2) 0.027(3) 0.027(2) 0.001(2) 0.005(2) -0.003(2)
O11 0.030(3) 0.068(4) 0.019(2) 0.000 0.009(2) 0.000
C11 0.021(3) 0.039(4) 0.012(3) 0.000 -0.002(3) 0.000
C5 0.024(2) 0.035(3) 0.032(3) 0.002(2) 0.008(2) -0.007(2)
C8 0.020(3) 0.034(4) 0.036(4) 0.000 0.012(3) 0.000
C10 0.028(2) 0.011(2) 0.0135(19) 0.0000(17) 0.0032(17) 0.0078(18)
C2 0.020(2) 0.020(2) 0.017(2) -0.0026(18) -0.0003(17) 0.0021(18)
C6 0.026(3) 0.035(3) 0.028(3) -0.005(2) -0.002(2) -0.003(2)

loop_
_atom_type_symbol
_atom_type_description
_atom_type_scat_dispersion_real
_atom_type_scat_dispersion_imag
_atom_type_scat_source
C C 0.0181 0.0091 'International Tables Vol C Tables 4.2.6.8 and 6.1.1.4'
H H 0.0000 0.0000 'International Tables Vol C Tables 4.2.6.8 and 6.1.1.4'
N N 0.0311 0.0180 'International Tables Vol C Tables 4.2.6.8 and 6.1.1.4'
O O 0.0492 0.0322 'International Tables Vol C Tables 4.2.6.8 and 6.1.1.4'
Re Re -5.2083 5.8923 'International Tables Vol C Tables 4.2.6.8 and 6.1.1.4'

loop_
_geom_angle_atom_site_label_1
_geom_angle_atom_site_label_2
_geom_angle_atom_site_label_3
_geom_angle
_geom_angle_site_symmetry_1
_geom_angle_site_symmetry_3
C10 Re1 C10 91.0(3) . 4_565
C10 Re1 C11 89.06(19) . .
C10 Re1 C11 89.06(19) 4_565 .
C10 Re1 C1 91.46(18) . .
C10 Re1 C1 91.46(18) 4_565 .
C11 Re1 C1 179.3(2) . .
C10 Re1 N1 177.04(16) . .
C10 Re1 N1 91.94(16) 4_565 .
C11 Re1 N1 91.21(17) . .
C1 Re1 N1 88.25(16) . .
C10 Re1 N1 91.94(16) . 4_565
C10 Re1 N1 177.04(16) 4_565 4_565
C11 Re1 N1 91.21(17) . 4_565
C1 Re1 N1 88.25(16) . 4_565
N1 Re1 N1 85.1(2) . 4_565
C1 N2 C7 107.6(6) . .
C8 N4 C1 109.4(6) . .
C8 N4 C9 122.7(6) . .
C1 N4 C9 128.0(6) . .
N4 C9 H10A 109.5 . .
N4 C9 H10B 109.5 . .
H10A C9 H10B 109.5 . .
N4 C9 H10C 109.5 . .
H10A C9 H10C 109.5 . .
H10B C9 H10C 109.5 . .
N2 C1 N4 106.9(6) . .
N2 C1 Re1 126.1(5) . .
N4 C1 Re1 127.0(4) . .
C2 N1 C4 105.4(4) . .
C2 N1 Re1 129.0(3) . .
C4 N1 Re1 125.5(3) . .
C2 N3 C5 107.4(4) . .
C2 N3 C6 125.9(4) . .
C5 N3 C6 126.6(4) . .
C8 C7 N2 110.7(6) . .
C8 C7 H009 124.7 . .
N2 C7 H009 124.7 . .
C5 C4 N1 109.4(4) . .
C5 C4 H011 125.3 . .
N1 C4 H011 125.3 . .
O11 C11 Re1 176.1(6) . .
C4 C5 N3 106.7(5) . .
C4 C5 H015 126.6 . .
N3 C5 H015 126.6 . .
C7 C8 N4 105.5(6) . .
C7 C8 H016 127.3 . .
N4 C8 H016 127.3 . .
O10 C10 Re1 179.4(4) . .
N1 C2 N3 111.1(4) . .
N1 C2 H018 124.5 . .
N3 C2 H018 124.5 . .
N3 C6 H11A 109.5 . .
N3 C6 H11B 109.5 . .
H11A C6 H11B 109.5 . .
N3 C6 H11C 109.5 . .
H11A C6 H11C 109.5 . .
H11B C6 H11C 109.5 . .

loop_
_geom_bond_atom_site_label_1
_geom_bond_atom_site_label_2
_geom_bond_distance
_geom_bond_site_symmetry_2
Re1 C10 1.901(5) .
Re1 C10 1.901(5) 4_565
Re1 C11 1.958(7) .
Re1 C1 2.190(7) .
Re1 N1 2.208(4) .
Re1 N1 2.208(4) 4_565
N2 C1 1.359(8) .
N2 C7 1.368(9) .
N4 C8 1.379(9) .
N4 C1 1.387(9) .
N4 C9 1.452(9) .
C9 H10A 0.9600 .
C9 H10B 0.9600 .
C9 H10C 0.9600 .
N1 C2 1.335(6) .
N1 C4 1.388(6) .
N3 C2 1.345(6) .
N3 C5 1.375(6) .
N3 C6 1.449(6) .
C7 C8 1.354(11) .
C7 H009 0.9300 .
O10 C10 1.161(6) .
C4 C5 1.354(7) .
C4 H011 0.9300 .
O11 C11 1.153(8) .
C5 H015 0.9300 .
C8 H016 0.9300 .
C2 H018 0.9300 .
C6 H11A 0.9600 .
C6 H11B 0.9600 .
C6 H11C 0.9600 .

loop_
_geom_torsion_atom_site_label_1
_geom_torsion_atom_site_label_2
_geom_torsion_atom_site_label_3
_geom_torsion_atom_site_label_4
_geom_torsion
_geom_torsion_site_symmetry_1
C7 N2 C1 N4 0.0 .
C7 N2 C1 Re1 180.0 .
C8 N4 C1 N2 0.0 .
C9 N4 C1 N2 180.0 .
C8 N4 C1 Re1 180.0 .
C9 N4 C1 Re1 0.0 .
C10 Re1 C1 N2 -134.47(13) .
C10 Re1 C1 N2 134.47(13) 4_565
N1 Re1 C1 N2 42.58(10) .
N1 Re1 C1 N2 -42.58(10) 4_565
C10 Re1 C1 N4 45.53(13) .
C10 Re1 C1 N4 -45.53(13) 4_565
N1 Re1 C1 N4 -137.42(10) .
N1 Re1 C1 N4 137.42(10) 4_565
C10 Re1 N1 C2 -124.2(4) 4_565
C11 Re1 N1 C2 146.7(4) .
C1 Re1 N1 C2 -32.8(4) .
N1 Re1 N1 C2 55.6(4) 4_565
C10 Re1 N1 C4 60.4(4) 4_565
C11 Re1 N1 C4 -28.7(4) .
C1 Re1 N1 C4 151.8(4) .
N1 Re1 N1 C4 -119.8(4) 4_565
C1 N2 C7 C8 0.0 .
C2 N1 C4 C5 -0.9(6) .
Re1 N1 C4 C5 175.5(3) .
N1 C4 C5 N3 0.6(6) .
C2 N3 C5 C4 -0.2(6) .
C6 N3 C5 C4 -176.2(5) .
N2 C7 C8 N4 0.0 .
C1 N4 C8 C7 0.0 .
C9 N4 C8 C7 180.0 .
C4 N1 C2 N3 0.8(5) .
Re1 N1 C2 N3 -175.4(3) .
C5 N3 C2 N1 -0.4(5) .
C6 N3 C2 N1 175.7(4) .
